data_4035844
loop_
_publ_author_name
'Skalenko, Yevhen A.'
'Druzhenko, Tetiana V.'
'Denisenko, Aleksandr V.'
'Samoilenko, Maryna V.'
'Dacenko, Oleksandr P.'
'Trofymchuk, Serhii A.'
'Grygorenko, Oleksandr O.'
'Tolmachev, Andrey A.'
'Mykhailiuk, Pavel K.'

_publ_section_title
;
 [2+2]-Photocycloaddition of N-Benzylmaleimide to Alkenes As an Approach
 to Functional 3-Azabicyclo[3.2.0]heptanes.
;
_journal_issue 12
_journal_name_full 'The Journal of organic chemistry'
_journal_page_first 6275
_journal_page_last 6289
_journal_paper_doi 10.1021/acs.joc.8b00077
_journal_volume 83
_journal_year 2018
_chemical_formula_sum 'C18 H19 N O4'
_chemical_formula_weight 313.34
_space_group_crystal_system orthorhombic
_space_group_IT_number 61
_space_group_name_Hall '-P 2ac 2ab'
_space_group_name_H-M_alt 'P b c a'
_atom_sites_solution_hydrogens geom
_audit_creation_method SHELXL-2014/7
_cell_angle_alpha 90
_cell_angle_beta 90
_cell_angle_gamma 90
_cell_formula_units_Z 16
_cell_length_a 12.0094(17)
_cell_length_b 9.0315(11)
_cell_length_c 59.748(6)
_cell_measurement_reflns_used 2099
_cell_measurement_temperature 293(2)
_cell_measurement_theta_max 20.1
_cell_measurement_theta_min 3.3
_cell_volume 6480.4(14)
_computing_structure_refinement 'SHELXL-2014/7 (Sheldrick, 2014)'
_diffrn_ambient_temperature 293(2)
_diffrn_detector_area_resol_mean 16.1827
_diffrn_measured_fraction_theta_full 0.988
_diffrn_measured_fraction_theta_max 0.991
_diffrn_measurement_device_type 'Xcalibur, Sapphire3'
_diffrn_radiation_type MoK\a
_diffrn_radiation_wavelength 0.71073
_diffrn_reflns_av_R_equivalents 0.1387
_diffrn_reflns_av_unetI/netI 0.0818
_diffrn_reflns_Laue_measured_fraction_full 0.988
_diffrn_reflns_Laue_measured_fraction_max 0.991
_diffrn_reflns_limit_h_max 16
_diffrn_reflns_limit_h_min -16
_diffrn_reflns_limit_k_max 12
_diffrn_reflns_limit_k_min -12
_diffrn_reflns_limit_l_max 84
_diffrn_reflns_limit_l_min -84
_diffrn_reflns_number 74113
_diffrn_reflns_point_group_measured_fraction_full 0.988
_diffrn_reflns_point_group_measured_fraction_max 0.991
_diffrn_reflns_theta_full 25.242
_diffrn_reflns_theta_max 29.996
_diffrn_reflns_theta_min 3.002
_diffrn_source 'Enhance (Mo) X-ray Source'
_exptl_absorpt_coefficient_mu 0.091
_exptl_absorpt_correction_T_max 1.000
_exptl_absorpt_correction_T_min 0.199
_exptl_absorpt_correction_type multi-scan
_exptl_absorpt_process_details
;
CrysAlisPro, Agilent Technologies,
Version 1.171.36.32 (release 02-08-2013 CrysAlis171 .NET)
(compiled Aug  2 2013,16:46:58)
Empirical absorption correction using spherical harmonics,
 implemented in SCALE3 ABSPACK scaling algorithm.
;
_exptl_crystal_colour colorless
_exptl_crystal_density_diffrn 1.285
_exptl_crystal_description plate
_exptl_crystal_F_000 2656
_exptl_crystal_size_max 0.200
_exptl_crystal_size_mid 0.200
_exptl_crystal_size_min 0.050
_refine_diff_density_max 0.300
_refine_diff_density_min -0.208
_refine_diff_density_rms 0.042
_refine_ls_extinction_method none
_refine_ls_goodness_of_fit_ref 1.014
_refine_ls_hydrogen_treatment constr
_refine_ls_matrix_type full
_refine_ls_number_parameters 417
_refine_ls_number_reflns 9367
_refine_ls_number_restraints 0
_refine_ls_restrained_S_all 1.014
_refine_ls_R_factor_all 0.2183
_refine_ls_R_factor_gt 0.0900
_refine_ls_shift/su_max 0.001
_refine_ls_shift/su_mean 0.000
_refine_ls_structure_factor_coef Fsqd
_refine_ls_weighting_details 'w=1/[\s^2^(Fo^2^)+(0.0950P)^2^] where P=(Fo^2^+2Fc^2^)/3'
_refine_ls_weighting_scheme calc
_refine_ls_wR_factor_gt 0.2084
_refine_ls_wR_factor_ref 0.2593
_reflns_Friedel_coverage 0.000
_reflns_number_gt 3532
_reflns_number_total 9367
_reflns_threshold_expression 'I > 2\s(I)'
_cod_data_source_file jo8b00077_si_002.cif
_cod_data_source_block 23a_2
_cod_database_code 4035844
_shelx_shelxl_version_number 2014/7
_shelx_space_group_comment
;
The symmetry employed for this shelxl refinement is uniquely defined
by the following loop, which should always be used as a source of
symmetry information in preference to the above space-group names.
They are only intended as comments.
;
_shelx_estimated_absorpt_t_min 0.982
_shelx_estimated_absorpt_t_max 0.995

loop_
_space_group_symop_operation_xyz
'x, y, z'
'-x+1/2, -y, z+1/2'
'-x, y+1/2, -z+1/2'
'x+1/2, -y+1/2, -z'
'-x, -y, -z'
'x-1/2, y, -z-1/2'
'x, -y-1/2, z-1/2'
'-x-1/2, y-1/2, z'

loop_
_atom_site_label
_atom_site_type_symbol
_atom_site_fract_x
_atom_site_fract_y
_atom_site_fract_z
_atom_site_U_iso_or_equiv
_atom_site_adp_type
_atom_site_occupancy
_atom_site_site_symmetry_order
_atom_site_calc_flag
_atom_site_refinement_flags_posn
_atom_site_refinement_flags_adp
O1A O 1.02852(18) 0.3312(2) 0.77626(4) 0.0670(6) Uani 1 1 d . .
O2A O 0.70159(19) 0.5825(3) 0.77452(4) 0.0723(7) Uani 1 1 d . .
O3A O 0.8463(3) 0.5145(4) 0.65654(5) 0.1235(12) Uani 1 1 d . .
O4A O 1.0171(2) 0.5854(3) 0.66437(4) 0.0934(8) Uani 1 1 d . .
N1A N 0.86080(19) 0.4471(2) 0.77984(4) 0.0499(6) Uani 1 1 d . .
C1A C 0.9071(3) 0.5209(4) 0.69500(5) 0.0650(9) Uani 1 1 d . .
H1A H 0.9446 0.6046 0.7022 0.078 Uiso 1 1 calc R U
C2A C 0.9566(3) 0.3795(4) 0.70411(5) 0.0668(9) Uani 1 1 d . .
H2AA H 1.0370 0.3868 0.7051 0.080 Uiso 1 1 calc R U
H2AB H 0.9375 0.2957 0.6947 0.080 Uiso 1 1 calc R U
C3A C 0.9045(3) 0.3643(3) 0.72722(5) 0.0567(8) Uani 1 1 d . .
H3A H 0.8963 0.2618 0.7323 0.068 Uiso 1 1 calc R U
C4A C 0.9497(2) 0.4728(3) 0.74538(5) 0.0487(7) Uani 1 1 d . .
H4A H 1.0153 0.5302 0.7409 0.058 Uiso 1 1 calc R U
C5A C 0.9561(2) 0.4078(3) 0.76815(5) 0.0495(7) Uani 1 1 d . .
C6A C 0.7895(2) 0.5359(3) 0.76744(5) 0.0517(7) Uani 1 1 d . .
C7A C 0.8399(2) 0.5579(3) 0.74472(5) 0.0524(7) Uani 1 1 d . .
H7A H 0.8467 0.6616 0.7401 0.063 Uiso 1 1 calc R U
C8A C 0.7935(3) 0.4537(4) 0.72655(5) 0.0618(8) Uani 1 1 d . .
H8A H 0.7275 0.3973 0.7311 0.074 Uiso 1 1 calc R U
C9A C 0.7878(3) 0.5179(5) 0.70289(5) 0.0765(10) Uani 1 1 d . .
H9AA H 0.7426 0.4559 0.6932 0.092 Uiso 1 1 calc R U
H9AB H 0.7565 0.6170 0.7031 0.092 Uiso 1 1 calc R U
C10A C 0.9175(4) 0.5394(4) 0.66989(6) 0.0729(10) Uani 1 1 d . .
C11A C 1.0356(4) 0.6165(6) 0.64089(7) 0.1166(16) Uani 1 1 d . .
H11A H 1.1133 0.6347 0.6384 0.175 Uiso 1 1 calc R U
H11B H 0.9934 0.7023 0.6366 0.175 Uiso 1 1 calc R U
H11C H 1.0122 0.5332 0.6321 0.175 Uiso 1 1 calc R U
C12A C 0.8373(3) 0.3961(4) 0.80255(5) 0.0599(8) Uani 1 1 d . .
H12A H 0.8675 0.2973 0.8044 0.072 Uiso 1 1 calc R U
H12B H 0.7573 0.3901 0.8046 0.072 Uiso 1 1 calc R U
C13A C 0.8853(3) 0.4955(3) 0.82023(5) 0.0566(8) Uani 1 1 d . .
C14A C 0.8215(3) 0.6007(4) 0.83070(6) 0.0741(10) Uani 1 1 d . .
H14A H 0.7465 0.6099 0.8271 0.089 Uiso 1 1 calc R U
C15A C 0.8680(5) 0.6928(4) 0.84653(7) 0.0920(13) Uani 1 1 d . .
H15A H 0.8242 0.7649 0.8533 0.110 Uiso 1 1 calc R U
C16A C 0.9766(5) 0.6798(5) 0.85238(7) 0.0907(13) Uani 1 1 d . .
H16A H 1.0066 0.7415 0.8633 0.109 Uiso 1 1 calc R U
C17A C 1.0419(3) 0.5758(5) 0.84218(6) 0.0845(11) Uani 1 1 d . .
H17A H 1.1167 0.5671 0.8460 0.101 Uiso 1 1 calc R U
C18A C 0.9967(3) 0.4845(4) 0.82635(6) 0.0714(10) Uani 1 1 d . .
H18A H 1.0414 0.4136 0.8195 0.086 Uiso 1 1 calc R U
O1B O 0.7582(2) 0.9605(3) 0.47549(4) 0.0973(9) Uani 1 1 d . .
O2B O 0.4527(2) 0.6655(3) 0.47241(4) 0.0799(7) Uani 1 1 d . .
O3B O 0.5815(3) 0.7512(4) 0.59194(5) 0.1084(10) Uani 1 1 d . .
O4B O 0.7298(3) 0.6192(4) 0.58440(4) 0.1224(12) Uani 1 1 d . .
N1B N 0.6040(2) 0.8184(3) 0.46915(4) 0.0563(7) Uani 1 1 d . .
C1B C 0.6356(3) 0.7152(4) 0.55363(5) 0.0622(8) Uani 1 1 d . .
H1B H 0.6778 0.6353 0.5465 0.075 Uiso 1 1 calc R U
C2B C 0.6823(3) 0.8646(4) 0.54595(5) 0.0642(9) Uani 1 1 d . .
H2BA H 0.6595 0.9432 0.5560 0.077 Uiso 1 1 calc R U
H2BB H 0.7629 0.8620 0.5453 0.077 Uiso 1 1 calc R U
C3B C 0.6334(3) 0.8875(3) 0.52298(5) 0.0558(8) Uani 1 1 d . .
H3B H 0.6208 0.9913 0.5189 0.067 Uiso 1 1 calc R U
C4B C 0.6878(2) 0.7921(3) 0.50417(5) 0.0547(8) Uani 1 1 d . .
H4B H 0.7563 0.7410 0.5086 0.066 Uiso 1 1 calc R U
C5B C 0.6930(3) 0.8670(4) 0.48182(5) 0.0616(8) Uani 1 1 d . .
C6B C 0.5368(3) 0.7176(4) 0.48031(5) 0.0579(8) Uani 1 1 d . .
C7B C 0.5845(2) 0.6935(3) 0.50320(5) 0.0538(8) Uani 1 1 d . .
H7B H 0.5975 0.5896 0.5072 0.065 Uiso 1 1 calc R U
C8B C 0.5277(3) 0.7878(3) 0.52183(5) 0.0568(8) Uani 1 1 d . .
H8B H 0.4603 0.8397 0.5169 0.068 Uiso 1 1 calc R U
C9B C 0.5177(3) 0.7154(4) 0.54459(5) 0.0644(9) Uani 1 1 d . .
H9BA H 0.4893 0.6152 0.5433 0.077 Uiso 1 1 calc R U
H9BB H 0.4686 0.7717 0.5543 0.077 Uiso 1 1 calc R U
C10B C 0.6433(3) 0.6986(4) 0.57861(6) 0.0751(10) Uani 1 1 d . .
C11B C 0.7497(5) 0.5984(8) 0.60802(7) 0.160(3) Uani 1 1 d . .
H11D H 0.8198 0.5491 0.6101 0.239 Uiso 1 1 calc R U
H11E H 0.6911 0.5393 0.6143 0.239 Uiso 1 1 calc R U
H11F H 0.7516 0.6930 0.6153 0.239 Uiso 1 1 calc R U
C12B C 0.5802(3) 0.8696(4) 0.44643(5) 0.0715(10) Uani 1 1 d . .
H12C H 0.6144 0.9658 0.4443 0.086 Uiso 1 1 calc R U
H12D H 0.5004 0.8817 0.4448 0.086 Uiso 1 1 calc R U
C13B C 0.6212(3) 0.7667(3) 0.42861(5) 0.0595(8) Uani 1 1 d . .
C14B C 0.5503(3) 0.6750(5) 0.41709(6) 0.0848(11) Uani 1 1 d . .
H14B H 0.4747 0.6748 0.4205 0.102 Uiso 1 1 calc R U
C15B C 0.5910(5) 0.5821(5) 0.40026(7) 0.1033(15) Uani 1 1 d . .
H15B H 0.5430 0.5193 0.3926 0.124 Uiso 1 1 calc R U
C16B C 0.7015(5) 0.5843(5) 0.39525(7) 0.0979(14) Uani 1 1 d . .
H16B H 0.7286 0.5239 0.3839 0.117 Uiso 1 1 calc R U
C17B C 0.7730(4) 0.6733(5) 0.40663(7) 0.0906(13) Uani 1 1 d . .
H17B H 0.8486 0.6731 0.4033 0.109 Uiso 1 1 calc R U
C18B C 0.7320(3) 0.7634(4) 0.42315(6) 0.0751(10) Uani 1 1 d . .
H18B H 0.7810 0.8244 0.4309 0.090 Uiso 1 1 calc R U

loop_
_atom_site_aniso_label
_atom_site_aniso_U_11
_atom_site_aniso_U_22
_atom_site_aniso_U_33
_atom_site_aniso_U_23
_atom_site_aniso_U_13
_atom_site_aniso_U_12
O1A 0.0555(14) 0.0741(14) 0.0714(15) 0.0051(12) -0.0010(11) 0.0178(12)
O2A 0.0543(14) 0.0951(17) 0.0675(15) -0.0080(13) 0.0086(11) 0.0187(12)
O3A 0.096(2) 0.211(4) 0.0630(18) 0.008(2) -0.0061(16) -0.021(2)
O4A 0.085(2) 0.136(2) 0.0591(16) 0.0116(16) 0.0076(14) -0.0042(17)
N1A 0.0423(14) 0.0556(14) 0.0517(14) 0.0022(12) 0.0023(11) 0.0027(12)
C1A 0.070(2) 0.075(2) 0.0509(18) 0.0033(17) -0.0004(16) -0.0014(18)
C2A 0.071(2) 0.076(2) 0.0533(19) -0.0082(18) 0.0010(16) 0.0149(18)
C3A 0.073(2) 0.0460(16) 0.0516(18) -0.0001(14) 0.0045(16) -0.0009(15)
C4A 0.0412(17) 0.0508(16) 0.0540(17) -0.0013(14) 0.0048(13) -0.0029(13)
C5A 0.0450(18) 0.0515(16) 0.0521(17) -0.0021(14) 0.0015(14) -0.0008(14)
C6A 0.0419(17) 0.0547(17) 0.0584(18) -0.0055(16) 0.0029(14) 0.0010(14)
C7A 0.0504(18) 0.0488(16) 0.0579(18) 0.0067(14) 0.0027(14) 0.0011(14)
C8A 0.0507(19) 0.078(2) 0.0573(19) 0.0003(18) 0.0000(15) -0.0077(17)
C9A 0.064(2) 0.111(3) 0.054(2) 0.000(2) -0.0055(17) 0.017(2)
C10A 0.075(3) 0.086(2) 0.057(2) 0.004(2) 0.000(2) 0.012(2)
C11A 0.111(4) 0.170(4) 0.069(3) 0.026(3) 0.015(2) -0.011(3)
C12A 0.055(2) 0.072(2) 0.0531(18) 0.0094(16) 0.0059(15) -0.0008(16)
C13A 0.062(2) 0.0619(19) 0.0459(17) 0.0076(15) 0.0048(15) 0.0027(16)
C14A 0.079(3) 0.084(2) 0.059(2) 0.001(2) 0.0021(19) 0.013(2)
C15A 0.132(4) 0.084(3) 0.060(2) -0.005(2) 0.006(3) 0.014(3)
C16A 0.130(4) 0.090(3) 0.053(2) 0.002(2) -0.015(2) -0.018(3)
C17A 0.079(3) 0.113(3) 0.062(2) 0.002(2) -0.009(2) -0.014(3)
C18A 0.064(2) 0.086(2) 0.064(2) -0.001(2) 0.0000(18) 0.0038(19)
O1B 0.110(2) 0.117(2) 0.0651(16) -0.0003(16) 0.0126(15) -0.0478(18)
O2B 0.0593(16) 0.115(2) 0.0657(15) -0.0100(14) -0.0090(12) -0.0168(14)
O3B 0.111(2) 0.150(3) 0.0644(17) -0.0052(18) 0.0172(16) 0.027(2)
O4B 0.129(3) 0.185(3) 0.0532(16) 0.0030(19) -0.0116(16) 0.064(2)
N1B 0.0593(16) 0.0640(16) 0.0455(14) -0.0031(13) -0.0013(12) 0.0011(13)
C1B 0.066(2) 0.075(2) 0.0450(17) -0.0033(16) 0.0005(15) 0.0177(18)
C2B 0.059(2) 0.078(2) 0.0558(19) -0.0122(18) 0.0004(16) -0.0076(17)
C3B 0.059(2) 0.0555(17) 0.0529(18) -0.0089(15) 0.0007(15) 0.0022(15)
C4B 0.0529(19) 0.0676(19) 0.0436(16) -0.0058(15) 0.0009(13) -0.0018(16)
C5B 0.061(2) 0.073(2) 0.0504(18) -0.0105(17) 0.0046(16) -0.0070(18)
C6B 0.058(2) 0.0633(19) 0.0530(18) -0.0090(16) -0.0021(16) 0.0021(16)
C7B 0.0553(19) 0.0561(18) 0.0501(17) -0.0053(15) -0.0009(14) 0.0011(15)
C8B 0.0469(18) 0.0706(19) 0.0528(18) -0.0037(16) -0.0003(14) 0.0045(15)
C9B 0.067(2) 0.071(2) 0.0552(19) -0.0045(17) 0.0039(17) -0.0050(17)
C10B 0.075(3) 0.094(3) 0.056(2) 0.005(2) -0.002(2) 0.008(2)
C11B 0.168(5) 0.250(7) 0.060(3) 0.027(4) -0.023(3) 0.069(5)
C12B 0.088(3) 0.075(2) 0.0515(19) 0.0058(18) -0.0035(18) 0.0159(19)
C13B 0.074(2) 0.0630(19) 0.0416(16) 0.0052(15) -0.0024(16) 0.0061(17)
C14B 0.081(3) 0.104(3) 0.069(2) -0.004(2) -0.003(2) -0.017(2)
C15B 0.147(5) 0.094(3) 0.068(3) -0.020(2) -0.006(3) -0.033(3)
C16B 0.137(4) 0.088(3) 0.068(3) -0.002(2) 0.025(3) 0.008(3)
C17B 0.091(3) 0.111(3) 0.070(3) -0.002(3) 0.014(2) 0.006(3)
C18B 0.080(3) 0.085(2) 0.060(2) -0.003(2) -0.0001(19) -0.002(2)

loop_
_atom_type_symbol
_atom_type_description
_atom_type_scat_dispersion_real
_atom_type_scat_dispersion_imag
_atom_type_scat_source
C C 0.0033 0.0016 'International Tables Vol C Tables 4.2.6.8 and 6.1.1.4'
H H 0.0000 0.0000 'International Tables Vol C Tables 4.2.6.8 and 6.1.1.4'
N N 0.0061 0.0033 'International Tables Vol C Tables 4.2.6.8 and 6.1.1.4'
O O 0.0106 0.0060 'International Tables Vol C Tables 4.2.6.8 and 6.1.1.4'

loop_
_geom_angle_atom_site_label_1
_geom_angle_atom_site_label_2
_geom_angle_atom_site_label_3
_geom_angle
C10A O4A C11A 116.5(3)
C5A N1A C6A 112.8(2)
C5A N1A C12A 123.1(2)
C6A N1A C12A 124.0(2)
C9A C1A C2A 104.3(3)
C9A C1A C10A 113.0(3)
C2A C1A C10A 114.7(3)
C1A C2A C3A 104.0(3)
C2A C3A C8A 106.4(2)
C2A C3A C4A 115.5(3)
C8A C3A C4A 89.4(2)
C5A C4A C7A 105.5(2)
C5A C4A C3A 114.0(2)
C7A C4A C3A 89.8(2)
O1A C5A N1A 122.5(3)
O1A C5A C4A 129.0(3)
N1A C5A C4A 108.6(2)
O2A C6A N1A 123.5(3)
O2A C6A C7A 128.3(3)
N1A C6A C7A 108.2(2)
C6A C7A C4A 104.9(2)
C6A C7A C8A 114.3(2)
C4A C7A C8A 91.3(2)
C9A C8A C7A 115.8(3)
C9A C8A C3A 105.0(3)
C7A C8A C3A 89.4(2)
C1A C9A C8A 104.7(3)
O3A C10A O4A 123.3(4)
O3A C10A C1A 125.6(4)
O4A C10A C1A 111.1(3)
N1A C12A C13A 113.0(3)
C14A C13A C18A 117.8(3)
C14A C13A C12A 121.4(3)
C18A C13A C12A 120.8(3)
C13A C14A C15A 120.4(4)
C16A C15A C14A 121.0(4)
C15A C16A C17A 119.7(4)
C18A C17A C16A 119.6(4)
C17A C18A C13A 121.5(4)
C10B O4B C11B 117.5(3)
C5B N1B C6B 113.3(3)
C5B N1B C12B 124.0(3)
C6B N1B C12B 122.7(3)
C10B C1B C9B 114.3(3)
C10B C1B C2B 111.3(3)
C9B C1B C2B 103.5(3)
C3B C2B C1B 104.5(3)
C2B C3B C8B 106.2(3)
C2B C3B C4B 114.7(3)
C8B C3B C4B 89.5(2)
C5B C4B C7B 105.2(3)
C5B C4B C3B 114.3(3)
C7B C4B C3B 90.5(2)
O1B C5B N1B 123.4(3)
O1B C5B C4B 128.3(3)
N1B C5B C4B 108.2(3)
O2B C6B N1B 123.6(3)
O2B C6B C7B 128.2(3)
N1B C6B C7B 108.1(3)
C6B C7B C4B 105.1(3)
C6B C7B C8B 113.9(3)
C4B C7B C8B 90.6(2)
C9B C8B C3B 105.9(2)
C9B C8B C7B 116.1(3)
C3B C8B C7B 89.4(2)
C8B C9B C1B 104.3(3)
O3B C10B O4B 122.5(4)
O3B C10B C1B 126.0(4)
O4B C10B C1B 111.5(3)
N1B C12B C13B 113.6(3)
C18B C13B C14B 118.1(3)
C18B C13B C12B 120.1(3)
C14B C13B C12B 121.8(3)
C13B C14B C15B 120.4(4)
C16B C15B C14B 119.4(4)
C17B C16B C15B 121.0(4)
C16B C17B C18B 119.0(4)
C13B C18B C17B 122.2(4)

loop_
_geom_bond_atom_site_label_1
_geom_bond_atom_site_label_2
_geom_bond_distance
O1A C5A 1.213(3)
O2A C6A 1.213(3)
O3A C10A 1.191(4)
O4A C10A 1.308(4)
O4A C11A 1.448(5)
N1A C5A 1.387(4)
N1A C6A 1.387(4)
N1A C12A 1.461(3)
C1A C9A 1.509(4)
C1A C2A 1.510(4)
C1A C10A 1.515(5)
C2A C3A 1.522(4)
C3A C8A 1.559(4)
C3A C4A 1.560(4)
C4A C5A 1.484(4)
C4A C7A 1.528(4)
C6A C7A 1.499(4)
C7A C8A 1.541(4)
C8A C9A 1.529(4)
C12A C13A 1.501(4)
C13A C14A 1.371(4)
C13A C18A 1.390(5)
C14A C15A 1.378(5)
C15A C16A 1.356(6)
C16A C17A 1.367(6)
C17A C18A 1.367(5)
O1B C5B 1.213(4)
O2B C6B 1.210(4)
O3B C10B 1.188(4)
O4B C10B 1.309(4)
O4B C11B 1.444(5)
N1B C5B 1.381(4)
N1B C6B 1.388(4)
N1B C12B 1.462(4)
C1B C10B 1.503(4)
C1B C9B 1.515(4)
C1B C2B 1.532(5)
C2B C3B 1.506(4)
C3B C8B 1.558(4)
C3B C4B 1.559(4)
C4B C5B 1.498(4)
C4B C7B 1.528(4)
C6B C7B 1.499(4)
C7B C8B 1.559(4)
C8B C9B 1.514(4)
C12B C13B 1.497(4)
C13B C18B 1.370(5)
C13B C14B 1.373(5)
C14B C15B 1.398(6)
C15B C16B 1.361(6)
C16B C17B 1.358(6)
C17B C18B 1.371(5)

loop_
_geom_torsion_atom_site_label_1
_geom_torsion_atom_site_label_2
_geom_torsion_atom_site_label_3
_geom_torsion_atom_site_label_4
_geom_torsion
C9A C1A C2A C3A -38.6(3)
C10A C1A C2A C3A -162.6(3)
C1A C2A C3A C8A 23.8(3)
C1A C2A C3A C4A -73.6(3)
C2A C3A C4A C5A -144.5(3)
C8A C3A C4A C5A 107.6(3)
C2A C3A C4A C7A 108.6(3)
C8A C3A C4A C7A 0.7(2)
C6A N1A C5A O1A 179.6(3)
C12A N1A C5A O1A -2.2(4)
C6A N1A C5A C4A -1.1(3)
C12A N1A C5A C4A 177.1(2)
C7A C4A C5A O1A 179.9(3)
C3A C4A C5A O1A 83.0(4)
C7A C4A C5A N1A 0.7(3)
C3A C4A C5A N1A -96.3(3)
C5A N1A C6A O2A 180.0(3)
C12A N1A C6A O2A 1.8(4)
C5A N1A C6A C7A 1.1(3)
C12A N1A C6A C7A -177.1(3)
O2A C6A C7A C4A -179.4(3)
N1A C6A C7A C4A -0.6(3)
O2A C6A C7A C8A -81.0(4)
N1A C6A C7A C8A 97.8(3)
C5A C4A C7A C6A 0.0(3)
C3A C4A C7A C6A 114.9(2)
C5A C4A C7A C8A -115.6(2)
C3A C4A C7A C8A -0.7(2)
C6A C7A C8A C9A 147.2(3)
C4A C7A C8A C9A -105.7(3)
C6A C7A C8A C3A -106.4(3)
C4A C7A C8A C3A 0.7(2)
C2A C3A C8A C9A -0.6(3)
C4A C3A C8A C9A 115.9(3)
C2A C3A C8A C7A -117.2(3)
C4A C3A C8A C7A -0.7(2)
C2A C1A C9A C8A 38.5(4)
C10A C1A C9A C8A 163.6(3)
C7A C8A C9A C1A 73.8(4)
C3A C8A C9A C1A -23.0(4)
C11A O4A C10A O3A 4.6(6)
C11A O4A C10A C1A -176.2(4)
C9A C1A C10A O3A -19.9(6)
C2A C1A C10A O3A 99.5(5)
C9A C1A C10A O4A 161.0(3)
C2A C1A C10A O4A -79.7(4)
C5A N1A C12A C13A 88.3(3)
C6A N1A C12A C13A -93.7(3)
N1A C12A C13A C14A 98.0(4)
N1A C12A C13A C18A -81.3(4)
C18A C13A C14A C15A 0.8(5)
C12A C13A C14A C15A -178.6(3)
C13A C14A C15A C16A -1.2(6)
C14A C15A C16A C17A 1.2(6)
C15A C16A C17A C18A -0.8(6)
C16A C17A C18A C13A 0.3(6)
C14A C13A C18A C17A -0.3(5)
C12A C13A C18A C17A 179.0(3)
C10B C1B C2B C3B -160.6(3)
C9B C1B C2B C3B -37.4(3)
C1B C2B C3B C8B 21.7(3)
C1B C2B C3B C4B -75.4(3)
C2B C3B C4B C5B -145.9(3)
C8B C3B C4B C5B 106.5(3)
C2B C3B C4B C7B 107.1(3)
C8B C3B C4B C7B -0.5(2)
C6B N1B C5B O1B -176.3(3)
C12B N1B C5B O1B 2.3(5)
C6B N1B C5B C4B 0.1(4)
C12B N1B C5B C4B 178.8(3)
C7B C4B C5B O1B 176.1(3)
C3B C4B C5B O1B 78.4(4)
C7B C4B C5B N1B -0.1(3)
C3B C4B C5B N1B -97.8(3)
C5B N1B C6B O2B 177.5(3)
C12B N1B C6B O2B -1.2(5)
C5B N1B C6B C7B 0.0(4)
C12B N1B C6B C7B -178.7(3)
O2B C6B C7B C4B -177.5(3)
N1B C6B C7B C4B 0.0(3)
O2B C6B C7B C8B -79.9(4)
N1B C6B C7B C8B 97.5(3)
C5B C4B C7B C6B 0.1(3)
C3B C4B C7B C6B 115.5(2)
C5B C4B C7B C8B -114.9(3)
C3B C4B C7B C8B 0.5(2)
C2B C3B C8B C9B 1.9(3)
C4B C3B C8B C9B 117.6(3)
C2B C3B C8B C7B -115.1(3)
C4B C3B C8B C7B 0.5(2)
C6B C7B C8B C9B 145.2(3)
C4B C7B C8B C9B -108.0(3)
C6B C7B C8B C3B -107.3(3)
C4B C7B C8B C3B -0.5(2)
C3B C8B C9B C1B -25.0(3)
C7B C8B C9B C1B 72.3(3)
C10B C1B C9B C8B 159.8(3)
C2B C1B C9B C8B 38.6(3)
C11B O4B C10B O3B -1.0(7)
C11B O4B C10B C1B 177.9(5)
C9B C1B C10B O3B -37.2(6)
C2B C1B C10B O3B 79.6(5)
C9B C1B C10B O4B 143.9(3)
C2B C1B C10B O4B -99.2(4)
C5B N1B C12B C13B 98.2(4)
C6B N1B C12B C13B -83.3(4)
N1B C12B C13B C18B -77.2(4)
N1B C12B C13B C14B 103.8(4)
C18B C13B C14B C15B -0.2(5)
C12B C13B C14B C15B 178.9(3)
C13B C14B C15B C16B -0.6(6)
C14B C15B C16B C17B 1.2(7)
C15B C16B C17B C18B -1.0(7)
C14B C13B C18B C17B 0.5(5)
C12B C13B C18B C17B -178.6(3)
C16B C17B C18B C13B 0.1(6)
